data_7114093
loop_
_publ_author_name
'Lu, Can-Zhong'
'Wu, Chuan-De'
'Lu, Shao-Fang'
'Liu, Jia-Cheng'
'Wu, Qiang-Jin'
'Zhuang, Hong-Hui'
'Huang, Jin-Shun'

_publ_section_title
;
 A three-dimensional zeolite-like organic--inorganic hybrid material
 constructed from {CuMo2O8N}n double helical chains linked via
 [Cu(4,4&#x2032;-bpy)]n fragmentsElectronic supplementary information
 (ESI) available: Fig. S1:\cMT vs. T and \cM vs. T plots for compound 1.
 See http://www.rsc.org/suppdata/cc/b1/b108704e/
;
_journal_issue 2
_journal_name_full 'Chemical Communications'
_journal_page_first 152
_journal_paper_doi 10.1039/b108704e
_journal_year 2002
_chemical_formula_sum 'C10 H14 Cu2 Mo2 N2 O11'
_chemical_formula_weight 657.19
_chemical_name_systematic
;
?
;
_space_group_IT_number 2
_symmetry_cell_setting triclinic
_symmetry_space_group_name_Hall '-P 1'
_symmetry_space_group_name_H-M 'P -1'
_atom_sites_solution_hydrogens geom
_atom_sites_solution_primary direct
_atom_sites_solution_secondary difmap
_audit_creation_method SHELXL-97
_cell_angle_alpha 71.992(2)
_cell_angle_beta 89.745(2)
_cell_angle_gamma 73.640(2)
_cell_formula_units_Z 2
_cell_length_a 7.4488(2)
_cell_length_b 9.2576(1)
_cell_length_c 13.9332(4)
_cell_measurement_reflns_used 2182
_cell_measurement_temperature 293(2)
_cell_measurement_theta_max 25.04
_cell_measurement_theta_min 1.54
_cell_volume 873.14(4)
_computing_cell_refinement 'Siemens SMART & SAINT'
_computing_data_collection 'Siemens SMART'
_computing_data_reduction 'Siemens XPREP'
_computing_structure_refinement 'Siemens SHELXTL'
_computing_structure_solution 'Siemens SHELXTL'
_diffrn_ambient_temperature 293(2)
_diffrn_measured_fraction_theta_full 0.992
_diffrn_measured_fraction_theta_max 0.992
_diffrn_radiation_monochromator graphite
_diffrn_radiation_source 'fine-focus sealed tube'
_diffrn_radiation_type MoK\a
_diffrn_radiation_wavelength 0.71073
_diffrn_reflns_av_R_equivalents 0.0419
_diffrn_reflns_av_sigmaI/netI 0.0988
_diffrn_reflns_limit_h_max 8
_diffrn_reflns_limit_h_min -8
_diffrn_reflns_limit_k_max 10
_diffrn_reflns_limit_k_min -11
_diffrn_reflns_limit_l_max 15
_diffrn_reflns_limit_l_min -16
_diffrn_reflns_number 4567
_diffrn_reflns_theta_full 25.04
_diffrn_reflns_theta_max 25.04
_diffrn_reflns_theta_min 1.54
_diffrn_standards_decay_% none
_diffrn_standards_interval_count none
_diffrn_standards_interval_time none
_diffrn_standards_number none
_exptl_absorpt_coefficient_mu 3.867
_exptl_absorpt_correction_T_max 0.8913
_exptl_absorpt_correction_T_min 0.5340
_exptl_absorpt_correction_type empirical
_exptl_absorpt_process_details 'SADABS (Sheldrick, 1996)'
_exptl_crystal_colour Green
_exptl_crystal_density_diffrn 2.500
_exptl_crystal_density_method 'not measured'
_exptl_crystal_description Prism
_exptl_crystal_F_000 636
_exptl_crystal_size_max 0.20
_exptl_crystal_size_mid 0.06
_exptl_crystal_size_min 0.04
_refine_diff_density_max 1.081
_refine_diff_density_min -1.321
_refine_diff_density_rms 0.239
_refine_ls_extinction_coef 0.0004(4)
_refine_ls_extinction_expression Fc^*^=kFc[1+0.001xFc^2^\l^3^/sin(2\q)]^-1/4^
_refine_ls_extinction_method SHELXL
_refine_ls_goodness_of_fit_ref 0.998
_refine_ls_hydrogen_treatment mixed
_refine_ls_matrix_type full
_refine_ls_number_parameters 266
_refine_ls_number_reflns 3052
_refine_ls_number_restraints 9
_refine_ls_restrained_S_all 0.997
_refine_ls_R_factor_gt 0.0555
_refine_ls_shift/su_max 0.001
_refine_ls_shift/su_mean 0.000
_refine_ls_structure_factor_coef Fsqd
_refine_ls_weighting_details 'calc w=1/[\s^2^(Fo^2^)+(0.0610P)^2^+0.0000P] where P=(Fo^2^+2Fc^2^)/3'
_refine_ls_weighting_scheme calc
_refine_ls_wR_factor_gt 0.1159
_refine_ls_wR_factor_ref 0.1328
_reflns_number_gt 2137
_reflns_number_total 3052
_reflns_threshold_expression >2sigma(I)
_cod_data_source_file b108704e.txt
_cod_data_source_block B108704E
_cod_depositor_comments
;
The following automatic conversions were performed:

'_symmetry_cell_setting' value 'Triclinic' changed to 'triclinic'
according to
/usr/data/users/saulius/automatic-downloads/retrospective/RSC/lib/dictionaries/cif_core.dic
dictionary named 'cif_core.dic' version 2.4.2 from 2011-04-26.

Automatic conversion script
Id: cif_fix_values 2281 2013-09-26 08:29:07Z andrius 
;
_cod_original_sg_symbol_H-M P-1
_cod_database_code 7114093
_refine_ls_r_factor_ref 0.0922

loop_
_symmetry_equiv_pos_as_xyz
'x, y, z'
'-x, -y, -z'

loop_
_atom_site_label
_atom_site_type_symbol
_atom_site_fract_x
_atom_site_fract_y
_atom_site_fract_z
_atom_site_U_iso_or_equiv
_atom_site_adp_type
_atom_site_occupancy
_atom_site_symmetry_multiplicity
_atom_site_calc_flag
_atom_site_refinement_flags
Mo1 Mo 0.19658(12) 0.68816(10) 0.50206(6) 0.0172(3) Uani 1 1 d .
Mo2 Mo -0.62994(12) 1.00472(10) 0.60852(6) 0.0176(3) Uani 1 1 d .
Cu1 Cu -0.10258(17) 0.93012(13) 0.60092(9) 0.0178(3) Uani 1 1 d .
Cu2 Cu -0.30357(17) 0.66426(13) 0.57469(9) 0.0192(3) Uani 1 1 d .
O1 O -0.6547(10) 0.9462(8) 0.7350(5) 0.0312(18) Uani 1 1 d .
OW1 O 0.4579(18) 0.3310(13) 0.7235(8) 0.079(4) Uani 1 1 d D
HW1 H 0.4349 0.3583 0.7801 0.119 Uiso 1 1 d GD
HW2 H 0.3446 0.3366 0.6967 0.119 Uiso 1 1 d GD
O2 O 0.1835(10) 0.8529(7) 0.3924(5) 0.0237(16) Uani 1 1 d .
OW2 O -0.6957(16) 0.9841(14) 0.9297(8) 0.068(3) Uani 1 1 d D
HW3 H -0.6111 1.0349 0.9008 0.101 Uiso 1 1 d GD
HW4 H -0.7112 0.9282 0.8887 0.101 Uiso 1 1 d GD
O3 O -0.6491(9) 1.2090(7) 0.5710(5) 0.0224(16) Uani 1 1 d .
OW3 O 0.4338(19) 0.2407(12) 0.9298(8) 0.077(3) Uani 1 1 d D
HW5 H 0.4206 0.3265 0.8744 0.116 Uiso 1 1 d GD
HW6 H 0.4259 0.1612 0.9067 0.116 Uiso 1 1 d GD
O4 O -0.8167(9) 0.9673(7) 0.5484(5) 0.0187(15) Uani 1 1 d .
O5 O 0.1948(9) 0.5298(7) 0.4598(5) 0.0224(16) Uani 1 1 d .
O6 O 0.4040(9) 0.6332(8) 0.5796(5) 0.0253(17) Uani 1 1 d .
O7 O -0.0025(9) 0.7244(7) 0.5742(5) 0.0211(16) Uani 1 1 d .
O8 O -0.4023(9) 0.8806(7) 0.5950(5) 0.0191(15) Uani 1 1 d .
N1 N -0.0265(12) 0.8348(9) 0.7486(6) 0.021(2) Uani 1 1 d .
N2 N -0.2426(11) 0.5430(9) 0.7236(6) 0.022(2) Uani 1 1 d .
C1 C -0.1436(14) 0.3835(11) 0.9330(7) 0.022(2) Uani 1 1 d .
C2 C -0.0613(18) 0.3217(14) 0.8596(8) 0.039(3) Uani 1 1 d .
H2A H 0.0284 0.2225 0.8793 0.047 Uiso 1 1 calc R
C3 C -0.1089(17) 0.4033(13) 0.7586(8) 0.037(3) Uani 1 1 d .
H3A H -0.0453 0.3594 0.7119 0.045 Uiso 1 1 calc R
C4 C -0.3330(16) 0.6014(12) 0.7943(8) 0.033(3) Uani 1 1 d .
H4A H -0.4308 0.6957 0.7728 0.040 Uiso 1 1 calc R
C5 C -0.2860(15) 0.5271(13) 0.8961(8) 0.033(3) Uani 1 1 d .
H5A H -0.3504 0.5733 0.9417 0.039 Uiso 1 1 calc R
C6 C -0.1010(15) 0.9069(12) 0.8158(8) 0.029(3) Uani 1 1 d .
H6A H -0.1912 1.0056 0.7920 0.035 Uiso 1 1 calc R
C7 C 0.1034(15) 0.6956(13) 0.7844(8) 0.032(3) Uani 1 1 d .
H7A H 0.1562 0.6436 0.7390 0.038 Uiso 1 1 calc R
C8 C 0.1646(17) 0.6233(13) 0.8868(8) 0.036(3) Uani 1 1 d .
H8A H 0.2581 0.5263 0.9080 0.044 Uiso 1 1 calc R
C9 C -0.0492(17) 0.8404(12) 0.9190(8) 0.034(3) Uani 1 1 d .
H9A H -0.1063 0.8935 0.9630 0.041 Uiso 1 1 calc R
C10 C 0.0880(14) 0.6943(11) 0.9570(7) 0.023(2) Uani 1 1 d .

loop_
_atom_site_aniso_label
_atom_site_aniso_U_11
_atom_site_aniso_U_22
_atom_site_aniso_U_33
_atom_site_aniso_U_23
_atom_site_aniso_U_13
_atom_site_aniso_U_12
Mo1 0.0196(5) 0.0158(5) 0.0139(5) -0.0046(4) 0.0008(4) -0.0019(4)
Mo2 0.0183(5) 0.0174(5) 0.0156(5) -0.0060(4) 0.0004(4) -0.0022(4)
Cu1 0.0211(7) 0.0169(6) 0.0147(7) -0.0058(5) 0.0016(5) -0.0034(5)
Cu2 0.0238(7) 0.0166(6) 0.0154(7) -0.0059(5) -0.0003(5) -0.0025(5)
O1 0.042(5) 0.031(4) 0.021(4) -0.009(3) 0.003(3) -0.011(4)
OW1 0.154(11) 0.060(7) 0.039(6) -0.015(5) -0.005(7) -0.055(8)
O2 0.034(4) 0.022(4) 0.018(4) -0.009(3) 0.005(3) -0.010(3)
OW2 0.074(8) 0.085(8) 0.052(7) -0.042(6) 0.010(5) -0.014(6)
O3 0.023(4) 0.026(4) 0.018(4) -0.010(3) 0.001(3) -0.003(3)
OW3 0.100(9) 0.054(7) 0.064(7) -0.008(5) 0.007(7) -0.014(7)
O4 0.024(4) 0.015(3) 0.014(4) -0.003(3) -0.004(3) -0.003(3)
O5 0.025(4) 0.018(4) 0.021(4) -0.007(3) -0.002(3) 0.000(3)
O6 0.020(4) 0.026(4) 0.028(4) -0.008(3) -0.006(3) -0.004(3)
O7 0.022(4) 0.023(4) 0.015(4) -0.007(3) 0.000(3) 0.001(3)
O8 0.021(4) 0.015(3) 0.018(4) -0.006(3) 0.001(3) -0.001(3)
N1 0.030(5) 0.010(4) 0.019(5) 0.000(4) -0.005(4) -0.004(4)
N2 0.016(5) 0.021(5) 0.026(5) -0.007(4) 0.001(4) -0.002(4)
C1 0.024(6) 0.023(6) 0.015(6) 0.000(4) 0.001(4) -0.008(5)
C2 0.053(8) 0.031(6) 0.020(6) -0.006(5) -0.004(6) 0.006(6)
C3 0.053(8) 0.029(6) 0.017(6) -0.011(5) -0.007(5) 0.012(6)
C4 0.035(7) 0.021(6) 0.028(7) 0.002(5) -0.010(5) 0.005(5)
C5 0.027(6) 0.036(7) 0.024(6) -0.013(5) 0.004(5) 0.011(5)
C6 0.033(7) 0.023(6) 0.018(6) -0.001(5) 0.000(5) 0.005(5)
C7 0.032(7) 0.036(7) 0.022(6) -0.011(5) 0.003(5) 0.000(5)
C8 0.040(7) 0.023(6) 0.029(7) 0.000(5) -0.015(6) 0.009(5)
C9 0.052(8) 0.026(6) 0.014(6) -0.009(5) -0.001(5) 0.009(6)
C10 0.029(6) 0.018(5) 0.019(6) -0.006(4) -0.002(5) -0.004(5)

loop_
_atom_type_symbol
_atom_type_description
_atom_type_scat_dispersion_real
_atom_type_scat_dispersion_imag
_atom_type_scat_source
C C 0.0033 0.0016 'International Tables Vol C Tables 4.2.6.8 and 6.1.1.4'
H H 0.0000 0.0000 'International Tables Vol C Tables 4.2.6.8 and 6.1.1.4'
N N 0.0061 0.0033 'International Tables Vol C Tables 4.2.6.8 and 6.1.1.4'
O O 0.0106 0.0060 'International Tables Vol C Tables 4.2.6.8 and 6.1.1.4'
Cu Cu 0.3201 1.2651 'International Tables Vol C Tables 4.2.6.8 and 6.1.1.4'
Mo Mo -1.6832 0.6857 'International Tables Vol C Tables 4.2.6.8 and 6.1.1.4'

loop_
_geom_angle_atom_site_label_1
_geom_angle_atom_site_label_2
_geom_angle_atom_site_label_3
_geom_angle
_geom_angle_site_symmetry_1
_geom_angle_site_symmetry_3
O5 Mo1 O6 108.2(3) . .
O5 Mo1 O2 106.6(3) . .
O6 Mo1 O2 112.0(3) . .
O5 Mo1 O7 107.9(3) . .
O6 Mo1 O7 109.8(3) . .
O2 Mo1 O7 112.1(3) . .
O1 Mo2 O3 107.0(3) . .
O1 Mo2 O4 106.4(3) . .
O3 Mo2 O4 111.8(3) . .
O1 Mo2 O8 105.1(3) . .
O3 Mo2 O8 114.0(3) . .
O4 Mo2 O8 111.9(3) . .
O2 Cu1 N1 93.0(3) 2_576 .
O2 Cu1 O7 170.9(3) 2_576 .
N1 Cu1 O7 93.7(3) . .
O2 Cu1 O4 85.4(3) 2_576 2_476
N1 Cu1 O4 178.4(3) . 2_476
O7 Cu1 O4 87.8(2) . 2_476
O2 Cu1 O4 89.4(3) 2_576 1_655
N1 Cu1 O4 97.9(3) . 1_655
O7 Cu1 O4 83.6(2) . 1_655
O4 Cu1 O4 82.3(2) 2_476 1_655
O2 Cu1 O8 100.2(3) 2_576 .
N1 Cu1 O8 100.1(3) . .
O7 Cu1 O8 84.7(2) . .
O4 Cu1 O8 79.9(2) 2_476 .
O4 Cu1 O8 159.0(2) 1_655 .
O5 Cu2 O3 90.4(3) 2_566 2_476
O5 Cu2 N2 91.1(3) 2_566 .
O3 Cu2 N2 176.1(3) 2_476 .
O5 Cu2 O8 172.8(3) 2_566 .
O3 Cu2 O8 83.7(3) 2_476 .
N2 Cu2 O8 94.6(3) . .
O5 Cu2 O6 93.0(3) 2_566 1_455
O3 Cu2 O6 92.2(3) 2_476 1_455
N2 Cu2 O6 91.2(3) . 1_455
O8 Cu2 O6 91.4(3) . 1_455
Mo1 O2 Cu1 120.5(4) . 2_576
Mo2 O3 Cu2 119.5(3) . 2_476
Mo2 O4 Cu1 122.2(3) . 2_476
Mo2 O4 Cu1 132.5(3) . 1_455
Cu1 O4 Cu1 97.7(2) 2_476 1_455
Mo1 O5 Cu2 156.2(4) . 2_566
Mo1 O6 Cu2 140.8(4) . 1_655
Mo1 O7 Cu1 121.6(4) . .
Mo2 O8 Cu2 135.4(4) . .
Mo2 O8 Cu1 128.1(3) . .
Cu2 O8 Cu1 96.5(2) . .
C7 N1 C6 117.2(9) . .
C7 N1 Cu1 120.2(7) . .
C6 N1 Cu1 122.6(6) . .
C3 N2 C4 116.3(9) . .
C3 N2 Cu2 122.4(7) . .
C4 N2 Cu2 121.2(7) . .
C2 C1 C5 114.9(9) . .
C2 C1 C10 123.6(9) . 2_567
C5 C1 C10 121.5(9) . 2_567
C3 C2 C1 121.4(10) . .
N2 C3 C2 123.2(10) . .
N2 C4 C5 122.6(10) . .
C4 C5 C1 121.3(10) . .
N1 C6 C9 122.8(9) . .
N1 C7 C8 123.0(10) . .
C10 C8 C7 120.6(10) . .
C6 C9 C10 120.2(10) . .
C8 C10 C9 116.2(9) . .
C8 C10 C1 121.8(9) . 2_567
C9 C10 C1 122.0(9) . 2_567

loop_
_geom_bond_atom_site_label_1
_geom_bond_atom_site_label_2
_geom_bond_distance
_geom_bond_site_symmetry_2
Mo1 O5 1.744(6) .
Mo1 O6 1.745(6) .
Mo1 O2 1.774(6) .
Mo1 O7 1.799(7) .
Mo2 O1 1.702(7) .
Mo2 O3 1.763(6) .
Mo2 O4 1.794(6) .
Mo2 O8 1.807(6) .
Cu1 O2 1.960(6) 2_576
Cu1 N1 1.984(8) .
Cu1 O7 1.989(6) .
Cu1 O4 2.015(6) 2_476
Cu1 O4 2.330(7) 1_655
Cu1 O8 2.409(7) .
Cu2 O5 1.956(6) 2_566
Cu2 O3 1.980(6) 2_476
Cu2 N2 2.014(8) .
Cu2 O8 2.038(6) .
Cu2 O6 2.274(7) 1_455
O2 Cu1 1.960(6) 2_576
O3 Cu2 1.980(6) 2_476
O4 Cu1 2.015(6) 2_476
O4 Cu1 2.330(7) 1_455
O5 Cu2 1.956(6) 2_566
O6 Cu2 2.274(7) 1_655
N1 C7 1.323(12) .
N1 C6 1.343(12) .
N2 C3 1.338(12) .
N2 C4 1.354(14) .
C1 C2 1.381(14) .
C1 C5 1.394(13) .
C1 C10 1.481(13) 2_567
C2 C3 1.370(14) .
C4 C5 1.369(14) .
C6 C9 1.386(13) .
C7 C8 1.391(14) .
C8 C10 1.377(14) .
C9 C10 1.392(13) .
C10 C1 1.481(13) 2_567
